data_2200667
loop_
_publ_author_name
'Gh. Borodi'
'A. Hernanz'
'I. Bratu'
'Mihaela Pop'
'R. Navarro'

_publ_section_title
;
 Hydrated sodium cytidine-5'-monophosphate
;
_journal_issue 11
_journal_name_full 'Acta Crystallographica Section E'
_journal_page_first m514
_journal_page_last m516
_journal_paper_doi 10.1107/S1600536801016786
_journal_volume 57
_journal_year 2001
_chemical_formula_iupac '2Na 1+, C9 H4 N3 O8 P 2-, 6.5H6 O'
_chemical_formula_moiety '2Na 1+, C9 H4 N3 O8 P 2-, 6.5H6 O'
_chemical_formula_sum 'C9 H25 N3 Na2 O14.5 P'
_chemical_formula_weight 484.27
_chemical_name_systematic
;
 Hydrated sodium cytidine-5'-monophosphate
;
_space_group_IT_number 4
_symmetry_cell_setting monoclinic
_symmetry_space_group_name_Hall 'P 2yb'
_symmetry_space_group_name_H-M 'P 1 21 1'
_audit_creation_method SHELXL-97
_cell_angle_alpha 90.00
_cell_angle_beta 94.410(2)
_cell_angle_gamma 90.00
_cell_formula_units_Z 4
_cell_length_a 14.042(2)
_cell_length_b 8.924(2)
_cell_length_c 16.091(3)
_cell_measurement_reflns_used 25
_cell_measurement_temperature 173(2)
_cell_measurement_theta_max 26
_cell_measurement_theta_min 13
_cell_volume 2010.4(7)
_computing_cell_refinement 'CAD-4-PC Software'
_computing_data_collection 'CAD-4-PC Software (Enraf-Nonius, 1992)'
_computing_data_reduction 'CAD-4-PC Software'
_computing_molecular_graphics 'DIAMOND (Pennington, 1999)'
_computing_publication_material 'SHELXTL97 and PLATON (Spek, 1999)'
_computing_structure_refinement SHELXTL97
_computing_structure_solution 'SHELXTL97 (Sheldrick, 1997) and SIR97 (Altomare et al., 1997)'
_diffrn_ambient_temperature 293(2)
_diffrn_measured_fraction_theta_full .992
_diffrn_measured_fraction_theta_max .992
_diffrn_measurement_device_type 'Enraf-Nonius CAD-4'
_diffrn_measurement_method \w/2\q
_diffrn_radiation_monochromator graphite
_diffrn_radiation_source 'fine-focus sealed tube'
_diffrn_radiation_type MoK\a
_diffrn_radiation_wavelength .71070
_diffrn_reflns_av_R_equivalents .0944
_diffrn_reflns_av_sigmaI/netI .1425
_diffrn_reflns_limit_h_max 16
_diffrn_reflns_limit_h_min -16
_diffrn_reflns_limit_k_max 10
_diffrn_reflns_limit_k_min 0
_diffrn_reflns_limit_l_max 19
_diffrn_reflns_limit_l_min 0
_diffrn_reflns_number 3930
_diffrn_reflns_theta_full 24.98
_diffrn_reflns_theta_max 24.98
_diffrn_reflns_theta_min 1.45
_diffrn_standards_decay_% 2
_diffrn_standards_interval_time 60
_diffrn_standards_number 2
_exptl_absorpt_coefficient_mu .257
_exptl_absorpt_correction_type none
_exptl_crystal_colour colourless
_exptl_crystal_density_diffrn 1.600
_exptl_crystal_density_meas ?
_exptl_crystal_density_method 'not measured'
_exptl_crystal_description Prism
_exptl_crystal_F_000 1012
_exptl_crystal_size_max .35
_exptl_crystal_size_mid .35
_exptl_crystal_size_min .30
_refine_diff_density_max .530
_refine_diff_density_min -.414
_refine_ls_abs_structure_details 'Flack (1983)'
_refine_ls_abs_structure_Flack .1(3)
_refine_ls_extinction_coef .016(3)
_refine_ls_extinction_method SHELXTL97
_refine_ls_goodness_of_fit_ref 1.050
_refine_ls_hydrogen_treatment mixed
_refine_ls_matrix_type full
_refine_ls_number_parameters 531
_refine_ls_number_reflns 3756
_refine_ls_number_restraints 1
_refine_ls_restrained_S_all 1.050
_refine_ls_R_factor_all .1644
_refine_ls_R_factor_gt .0613
_refine_ls_shift/su_max .000
_refine_ls_shift/su_mean .000
_refine_ls_structure_factor_coef Fsqd
_refine_ls_weighting_details 'calc w = 1/[\s^2^(Fo^2^)+(0.1092P)^2^] where P = (Fo^2^+2Fc^2^)/3'
_refine_ls_weighting_scheme calc
_refine_ls_wR_factor_ref .1860
_reflns_number_gt 2202
_reflns_number_total 3756
_reflns_threshold_expression I>2\s(I)
_cod_data_source_file cv6066.cif
_cod_data_source_block I
_cod_depositor_comments
;
The following automatic conversions were performed:

'_exptl_crystal_density_meas' value 'not measured' was changed to '?'
- the value is perceived as not measured.

Automatic conversion script
Id: cif_fix_values 3008 2015-01-20 13:52:24Z robertas 
;
_cod_original_sg_symbol_H-M 'P 21'
_cod_original_formula_sum 'C9 H25 N3 Na2 O14.50 P'
_cod_database_code 2200667

loop_
_symmetry_equiv_pos_as_xyz
'x, y, z'
'-x, y+1/2, -z'

loop_
_atom_site_label
_atom_site_fract_x
_atom_site_fract_y
_atom_site_fract_z
_atom_site_U_iso_or_equiv
_atom_site_adp_type
_atom_site_calc_flag
_atom_site_refinement_flags
_atom_site_occupancy
_atom_site_disorder_assembly
_atom_site_disorder_group
_atom_site_type_symbol
P1 .16968(18) -.0823(3) -.06490(16) .0229(6) Uani d . 1 . . P
P2 .39336(18) .1952(3) .63987(15) .0198(6) Uani d . 1 . . P
Na1 .0835(3) -.0826(6) -.2672(3) .0423(12) Uani d . 1 . . Na
Na2 .4120(7) .3703(14) -.0182(6) .048(3) Uiso d P .50 . . Na
Na3 .1728(3) .1896(9) .5255(3) .0670(19) Uani d . 1 . . Na
Na4 .2335(3) -.3538(5) -.3429(3) .0396(12) Uani d . 1 . . Na
Na5 .4356(7) .2826(15) .0085(6) .054(3) Uiso d P .50 . . Na
O1 .0873(5) -.1337(8) -.1248(4) .0286(18) Uani d . 1 . . O
O2 .1901(5) .0816(8) -.0701(5) .0314(18) Uani d . 1 . . O
O3 .2581(5) -.1764(9) -.0737(4) .0292(18) Uani d . 1 . . O
O4 .1371(5) -.1059(9) .0279(4) .0312(18) Uani d . 1 . . O
O5 -.0680(5) .0977(9) .1924(5) .036(2) Uani d . 1 . . O
H5 -.1227 .0637 .1785 .053 Uiso calc R 1 . . H
O6 -.1200(5) -.1802(10) .1454(5) .044(2) Uani d . 1 . . O
H6 -.1422 -.2544 .1182 .066 Uiso calc R 1 . . H
O7 .1006(5) -.2005(9) .1957(4) .0313(18) Uani d . 1 . . O
O8 .0725(5) .0252(11) .3942(5) .042(2) Uani d . 1 . . O
O9 .3346(5) .2469(9) .5628(4) .0317(19) Uani d . 1 . . O
O10 .3747(5) .2880(9) .7162(4) .0298(18) Uani d . 1 . . O
O11 .3837(5) .0294(8) .6580(4) .0281(18) Uani d . 1 . . O
O12 .5036(5) .2166(8) .6217(5) .0293(18) Uani d . 1 . . O
O13 .7240(5) .0249(8) .4688(5) .0317(18) Uani d . 1 . . O
H13A .7377 -.0781 .4789 .038 Uiso calc R 1 . . H
O14 .6850(5) .3037(10) .4262(4) .037(2) Uani d . 1 . . O
H14 .6898 .4089 .4184 .044 Uiso calc R 1 . . H
O15 .7016(5) .3083(8) .6201(4) .0264(16) Uani d . 1 . . O
O16 .9300(5) .0809(11) .6144(4) .039(2) Uani d . 1 . . O
O17 .2537(5) -.1368(10) -.2495(4) .039(2) Uani d . 1 . . O
O18 .1935(5) -.5996(10) -.2992(5) .046(2) Uani d . 1 . . O
O19 .0759(5) -.2665(11) -.3748(5) .046(2) Uani d . 1 . . O
O20 .3957(7) -.4302(10) -.2318(6) .063(3) Uani d . 1 . . O
O21 .3753(5) .1765(11) -.1244(5) .044(2) Uani d . 1 . . O
O22 .4998(5) -.1758(10) .7342(5) .042(2) Uani d . 1 . . O
O23 .2795(7) .5301(11) -.0977(6) .065(3) Uani d . 1 . . O
O24 .1118(6) .1267(12) .6513(6) .056(3) Uani d . 1 . . O
O25 .5326(7) -.0222(13) .8897(6) .063(3) Uani d . 1 . . O
O26 .4106(7) -.2112(16) .0395(7) .088(4) Uani d . 1 . . O
O27 .4537(10) .072(2) .0972(8) .113(5) Uani d . 1 . . O
O28 .0438(6) .3623(12) .5052(5) .057(3) Uani d . 1 . . O
O29 .2885(13) .247(3) .0494(12) .056(5) Uiso d P .50 . . O
O30 .2644(12) .311(2) .0210(11) .048(5) Uiso d P .50 . . O
N1 .1389(6) .0166(11) .2694(5) .026(2) Uani d . 1 . . N
N2 .2150(6) .1356(11) .3870(5) .030(2) Uani d . 1 . . N
N3 .3610(6) .2396(11) .3805(5) .033(2) Uani d . 1 . . N
H3A .4107 .2642 .3533 .040 Uiso calc R 1 . . H
H3B .3601 .2618 .4338 .040 Uiso calc R 1 . . H
N4 .7813(5) .0935(11) .6599(5) .024(2) Uani d . 1 . . N
N5 .9086(6) -.0274(11) .7379(5) .029(2) Uani d . 1 . . N
N6 .8829(6) -.1274(11) .8657(5) .030(2) Uani d . 1 . . N
H6A .8449 -.1507 .9047 .036 Uiso calc R 1 . . H
H6B .9443 -.1482 .8728 .036 Uiso calc R 1 . . H
C1 .0603(7) -.0722(13) .2309(6) .026(2) Uani d . 1 . . C
H1 .0177 -.1042 .2747 .031 Uiso calc R 1 . . H
C2 .0006(8) .0061(14) .1604(6) .030(3) Uani d . 1 . . C
H2 .0429 .0673 .1265 .036 Uiso calc R 1 . . H
C3 -.0375(7) -.1284(13) .1101(6) .028(3) Uani d . 1 . . C
H3 -.0519 -.1011 .0501 .034 Uiso calc R 1 . . H
C4 .0429(7) -.2419(13) .1200(6) .027(2) Uani d . 1 . . C
H4 .0146 -.3431 .1285 .032 Uiso calc R 1 . . H
C5 .1067(8) -.2517(15) .0498(7) .037(3) Uani d . 1 . . C
H5A .1630 -.3144 .0667 .044 Uiso calc R 1 . . H
H5B .0718 -.2994 .0009 .044 Uiso calc R 1 . . H
C6 .1405(7) .0579(14) .3526(6) .027(3) Uani d . 1 . . C
C7 .2890(7) .1704(12) .3421(6) .026(2) Uani d . 1 . . C
C8 .2888(8) .1321(14) .2578(6) .031(3) Uani d . 1 . . C
H8 .3398 .1602 .2254 .037 Uiso calc R 1 . . H
C9 .2141(7) .0546(14) .2248(6) .028(3) Uani d . 1 . . C
H9 .2131 .0246 .1681 .034 Uiso calc R 1 . . H
C10 .7490(7) .1859(13) .5880(6) .022(2) Uani d . 1 . . C
H10 .8054 .2217 .5592 .027 Uiso calc R 1 . . H
C11 .6787(7) .1107(13) .5261(6) .024(2) Uani d . 1 . . C
H11 .6332 .0475 .5558 .028 Uiso calc R 1 . . H
C12 .6279(7) .2492(12) .4889(6) .023(2) Uani d . 1 . . C
H12 .5617 .2249 .4655 .028 Uiso calc R 1 . . H
C13 .6269(6) .3559(13) .5593(6) .023(2) Uani d . 1 . . C
H13 .6428 .4581 .5390 .028 Uiso calc R 1 . . H
C14 .5355(7) .3652(13) .6035(7) .029(3) Uani d . 1 . . C
H14A .5471 .4228 .6559 .035 Uiso calc R 1 . . H
H14B .4857 .4177 .5676 .035 Uiso calc R 1 . . H
C15 .8771(7) .0448(13) .6700(7) .029(3) Uani d . 1 . . C
C16 .8475(7) -.0606(13) .7956(6) .026(2) Uani d . 1 . . C
C17 .7488(7) -.0167(13) .7859(6) .027(3) Uani d . 1 . . C
H17 .7063 -.0387 .8274 .032 Uiso calc R 1 . . H
C18 .7201(7) .0548(13) .7177(6) .027(2) Uani d . 1 . . C
H18 .6545 .0804 .7082 .032 Uiso calc R 1 . . H

loop_
_atom_site_aniso_label
_atom_site_aniso_U_11
_atom_site_aniso_U_22
_atom_site_aniso_U_33
_atom_site_aniso_U_12
_atom_site_aniso_U_13
_atom_site_aniso_U_23
P1 .0229(13) .0223(15) .0238(14) .0026(13) .0027(11) .0012(13)
P2 .0233(13) .0162(14) .0205(13) -.0012(12) .0061(10) -.0010(12)
Na1 .034(2) .051(3) .043(3) .012(2) .0094(19) -.005(3)
Na3 .034(3) .129(6) .039(3) -.001(4) .007(2) .007(4)
Na4 .042(3) .031(3) .048(3) .001(2) .018(2) .000(2)
O1 .023(4) .027(5) .035(4) .002(3) -.002(3) .003(3)
O2 .035(4) .018(4) .042(5) .001(4) .008(3) .009(4)
O3 .018(3) .033(5) .037(4) .003(3) .000(3) -.001(4)
O4 .039(4) .022(5) .034(4) -.013(4) .011(3) -.002(3)
O5 .031(4) .034(5) .042(4) .012(4) .006(3) -.009(4)
O6 .033(4) .038(5) .063(5) -.022(4) .022(4) -.027(4)
O7 .035(4) .030(5) .028(4) .007(4) -.006(3) -.007(4)
O8 .033(4) .064(6) .028(4) -.011(4) .007(4) -.006(4)
O9 .029(4) .039(5) .027(4) -.006(4) .003(3) .002(4)
O10 .031(4) .026(5) .033(4) .009(4) .005(3) -.003(4)
O11 .033(4) .021(4) .031(4) -.003(3) .006(3) .004(3)
O12 .021(3) .018(4) .051(4) .003(3) .016(3) .004(4)
O13 .035(4) .013(4) .048(5) .000(3) .012(4) .000(4)
O14 .049(5) .037(5) .026(4) .003(4) .014(3) .012(4)
O15 .030(4) .019(4) .030(4) .002(3) -.001(3) .001(3)
O16 .023(4) .065(7) .031(4) .011(4) .008(3) .012(4)
O17 .029(4) .049(5) .039(4) .005(4) .010(3) .003(4)
O18 .038(4) .042(6) .059(5) .007(4) .011(4) .011(5)
O19 .038(5) .049(6) .051(5) -.002(4) .004(4) .002(4)
O20 .073(7) .029(6) .090(7) -.017(5) .037(6) -.013(5)
O21 .036(4) .053(6) .041(4) .000(4) -.002(3) -.003(5)
O22 .037(4) .050(6) .041(4) .018(4) .007(4) .010(4)
O23 .081(7) .038(6) .078(7) -.003(5) .026(6) -.012(5)
O24 .053(5) .059(7) .058(5) -.013(5) .011(5) .008(5)
O25 .052(6) .077(8) .058(6) .022(5) -.003(5) -.001(6)
O26 .061(7) .098(10) .099(9) .001(7) -.023(6) .016(8)
O27 .118(11) .137(15) .085(9) -.021(10) .000(8) -.008(9)
O28 .059(5) .056(7) .057(6) .002(5) .009(5) -.010(5)
N1 .026(5) .029(6) .024(5) -.009(4) .001(4) .005(4)
N2 .023(5) .038(6) .029(5) .006(4) .000(4) .003(4)
N3 .028(5) .040(7) .032(5) -.001(5) .004(4) -.004(5)
N4 .020(4) .028(5) .024(4) -.004(4) -.001(4) .004(4)
N5 .027(5) .038(6) .021(5) .002(4) -.006(4) -.006(4)
N6 .030(5) .032(6) .028(5) .004(4) .000(4) .008(4)
C1 .032(6) .028(6) .018(5) -.011(6) .007(4) .000(5)
C2 .033(6) .028(7) .030(6) -.008(5) .005(5) .002(5)
C3 .026(5) .035(7) .024(5) -.010(5) .003(4) -.001(5)
C4 .029(6) .015(5) .036(6) -.010(5) .002(5) -.004(5)
C5 .040(7) .039(8) .031(6) -.002(6) .007(5) .003(6)
C6 .025(6) .040(7) .016(5) .006(5) -.004(4) -.005(5)
C7 .016(5) .018(6) .042(6) .002(5) -.001(5) -.002(5)
C8 .033(6) .033(7) .026(6) -.011(6) .002(5) .003(5)
C9 .029(5) .034(7) .021(5) -.002(5) .004(4) .006(5)
C10 .017(5) .028(6) .021(5) -.001(5) -.004(4) -.003(5)
C11 .031(6) .019(6) .023(5) .008(5) .012(4) .000(5)
C12 .020(5) .026(6) .024(5) -.004(5) .006(4) .006(5)
C13 .021(5) .027(6) .020(5) -.004(5) -.004(4) .007(5)
C14 .023(5) .022(6) .044(7) .003(5) .010(5) .000(5)
C15 .020(5) .032(7) .033(6) -.003(5) -.006(5) .004(6)
C16 .023(5) .027(7) .029(6) -.007(5) .008(4) -.005(5)
C17 .027(6) .030(7) .026(6) .007(5) .015(5) -.006(5)
C18 .020(5) .033(6) .028(5) .001(5) .004(4) .009(5)

loop_
_atom_type_symbol
_atom_type_description
_atom_type_scat_dispersion_real
_atom_type_scat_dispersion_imag
_atom_type_scat_source
C C .0033 .0016 'International Tables Vol C Tables 4.2.6.8 and 6.1.1.4'
H H .0000 .0000 'International Tables Vol C Tables 4.2.6.8 and 6.1.1.4'
N N .0061 .0033 'International Tables Vol C Tables 4.2.6.8 and 6.1.1.4'
O O .0106 .0060 'International Tables Vol C Tables 4.2.6.8 and 6.1.1.4'
Na Na .0362 .0249 'International Tables Vol C Tables 4.2.6.8 and 6.1.1.4'
P P .1023 .0942 'International Tables Vol C Tables 4.2.6.8 and 6.1.1.4'

loop_
_geom_angle_atom_site_label_1
_geom_angle_atom_site_label_2
_geom_angle_atom_site_label_3
_geom_angle_site_symmetry_1
_geom_angle_site_symmetry_3
_geom_angle
O2 P1 O3 . . 112.0(4)
O2 P1 O1 . . 113.6(4)
O3 P1 O1 . . 111.3(4)
O2 P1 O4 . . 104.4(4)
O3 P1 O4 . . 107.9(4)
O1 P1 O4 . . 107.0(4)
O2 P1 Na1 . . 90.2(3)
O3 P1 Na1 . . 98.3(3)
O1 P1 Na1 . . 36.0(3)
O4 P1 Na1 . . 141.9(3)
O9 P2 O11 . . 113.9(4)
O9 P2 O10 . . 112.3(4)
O11 P2 O10 . . 110.6(4)
O9 P2 O12 . . 106.7(4)
O11 P2 O12 . . 104.6(4)
O10 P2 O12 . . 108.0(4)
O1 Na1 O24 . 1_554 135.7(4)
O1 Na1 O19 . . 125.1(4)
O24 Na1 O19 1_554 . 98.2(3)
O1 Na1 O17 . . 84.1(3)
O24 Na1 O17 1_554 . 91.0(3)
O19 Na1 O17 . . 86.4(3)
O1 Na1 N5 . 1_454 87.4(3)
O24 Na1 N5 1_554 1_454 94.1(4)
O19 Na1 N5 . 1_454 99.8(3)
O17 Na1 N5 . 1_454 171.4(3)
O1 Na1 P1 . . 22.47(18)
O24 Na1 P1 1_554 . 118.4(3)
O19 Na1 P1 . . 133.8(3)
O17 Na1 P1 . . 67.2(2)
N5 Na1 P1 1_454 . 104.2(2)
O1 Na1 Na4 . . 103.8(2)
O24 Na1 Na4 1_554 . 103.0(3)
O19 Na1 Na4 . . 42.5(2)
O17 Na1 Na4 . . 44.7(2)
N5 Na1 Na4 1_454 . 140.0(3)
P1 Na1 Na4 . . 98.95(15)
Na5 Na2 O30 . . 88.7(11)
Na5 Na2 O25 . 2_656 81.8(10)
O30 Na2 O25 . 2_656 95.6(6)
Na5 Na2 O29 . . 69.6(11)
O30 Na2 O29 . . 19.3(6)
O25 Na2 O29 2_656 . 89.4(6)
Na5 Na2 O21 . . 77.3(10)
O30 Na2 O21 . . 83.3(6)
O25 Na2 O21 2_656 . 159.1(7)
O29 Na2 O21 . . 82.6(6)
Na5 Na2 O23 . . 153.4(11)
O30 Na2 O23 . . 68.4(6)
O25 Na2 O23 2_656 . 112.6(6)
O29 Na2 O23 . . 87.7(6)
O21 Na2 O23 . . 86.6(4)
Na5 Na2 O26 . 2_655 61.8(10)
O30 Na2 O26 . 2_655 149.3(8)
O25 Na2 O26 2_656 2_655 88.6(5)
O29 Na2 O26 . 2_655 131.2(8)
O21 Na2 O26 . 2_655 82.3(5)
O23 Na2 O26 . 2_655 137.1(6)
Na5 Na2 O27 . 2_655 119.2(11)
O30 Na2 O27 . 2_655 152.0(8)
O25 Na2 O27 2_656 2_655 87.2(5)
O29 Na2 O27 . 2_655 169.9(8)
O21 Na2 O27 . 2_655 103.7(5)
O23 Na2 O27 . 2_655 84.8(5)
O26 Na2 O27 2_655 2_655 58.3(5)
O24 Na3 O9 . . 104.0(3)
O24 Na3 O28 . . 87.1(4)
O9 Na3 O28 . . 127.0(5)
O24 Na3 N2 . . 153.3(5)
O9 Na3 N2 . . 88.8(3)
O28 Na3 N2 . . 104.0(3)
O24 Na3 O8 . . 109.0(4)
O9 Na3 O8 . . 135.2(3)
O28 Na3 O8 . . 84.5(3)
N2 Na3 O8 . . 49.6(3)
O24 Na3 C6 . . 131.9(4)
O9 Na3 C6 . . 113.1(3)
O28 Na3 C6 . . 93.8(3)
N2 Na3 C6 . . 25.4(3)
O8 Na3 C6 . . 24.2(2)
O14 Na4 O19 2_645 . 99.8(3)
O14 Na4 O18 2_645 . 150.6(3)
O19 Na4 O18 . . 97.5(3)
O14 Na4 O13 2_645 2_645 67.6(3)
O19 Na4 O13 . 2_645 104.7(3)
O18 Na4 O13 . 2_645 85.0(3)
O14 Na4 O17 2_645 . 80.6(3)
O19 Na4 O17 . . 86.3(3)
O18 Na4 O17 . . 124.4(3)
O13 Na4 O17 2_645 . 147.6(3)
O14 Na4 O20 2_645 . 95.8(3)
O19 Na4 O20 . . 154.0(3)
O18 Na4 O20 . . 77.9(3)
O13 Na4 O20 2_645 . 100.4(3)
O17 Na4 O20 . . 75.9(3)
O14 Na4 Na1 2_645 . 96.9(3)
O19 Na4 Na1 . . 42.9(2)
O18 Na4 Na1 . . 111.9(2)
O13 Na4 Na1 2_645 . 143.1(3)
O17 Na4 Na1 . . 44.23(19)
O20 Na4 Na1 . . 114.8(2)
Na2 Na5 O29 . . 87.2(11)
Na2 Na5 O26 . 2_655 97.5(11)
O29 Na5 O26 . 2_655 173.0(9)
Na2 Na5 O27 . . 162.9(12)
O29 Na5 O27 . . 76.6(8)
O26 Na5 O27 2_655 . 99.1(6)
Na2 Na5 O25 . 2_656 75.5(10)
O29 Na5 O25 . 2_656 91.7(7)
O26 Na5 O25 2_655 2_656 94.6(5)
O27 Na5 O25 . 2_656 99.1(5)
Na2 Na5 O21 . . 80.6(10)
O29 Na5 O21 . . 86.4(6)
O26 Na5 O21 2_655 . 89.3(5)
O27 Na5 O21 . . 103.7(6)
O25 Na5 O21 2_656 . 156.0(7)
Na2 Na5 O30 . . 68.7(10)
O29 Na5 O30 . . 18.8(6)
O26 Na5 O30 2_655 . 163.9(8)
O27 Na5 O30 . . 95.4(7)
O25 Na5 O30 2_656 . 90.0(6)
O21 Na5 O30 . . 80.5(5)
P1 O1 Na1 . . 121.5(4)
C5 O4 P1 . . 117.5(7)
C2 O5 H5 . . 109.5
C3 O6 H6 . . 109.5
C1 O7 C4 . . 109.0(7)
C6 O8 Na3 . . 85.5(6)
P2 O9 Na3 . . 126.7(4)
C14 O12 P2 . . 117.8(6)
C11 O13 Na4 . 2_655 117.7(6)
C11 O13 H13A . . 121.1
Na4 O13 H13A 2_655 . 121.1
C12 O14 Na4 . 2_655 122.4(7)
C12 O14 H14 . . 118.8
Na4 O14 H14 2_655 . 118.8
C10 O15 C13 . . 108.8(7)
Na1 O17 Na4 . . 91.1(3)
Na4 O19 Na1 . . 94.6(3)
Na5 O21 Na2 . . 22.2(3)
Na3 O24 Na1 . 1_556 140.5(5)
Na2 O25 Na5 2_646 2_646 22.7(3)
Na5 O26 Na2 2_645 2_645 20.7(3)
Na5 O27 Na2 . 2_645 105.5(6)
O30 O29 Na5 . . 95(2)
O30 O29 Na2 . . 72(2)
Na5 O29 Na2 . . 23.2(4)
O29 O30 Na2 . . 88(2)
O29 O30 Na5 . . 66(2)
Na2 O30 Na5 . . 22.7(4)
C9 N1 C6 . . 119.0(9)
C9 N1 C1 . . 120.3(9)
C6 N1 C1 . . 120.7(8)
C6 N2 C7 . . 120.6(9)
C6 N2 Na3 . . 104.3(6)
C7 N2 Na3 . . 135.0(7)
C7 N3 H3B . . 120.0
C7 N3 H3A . . 120.0
H3B N3 H3A . . 120.0
C18 N4 C15 . . 119.4(9)
C18 N4 C10 . . 120.7(8)
C15 N4 C10 . . 119.9(8)
C15 N5 C16 . . 119.3(9)
C15 N5 Na1 . 1_656 109.6(7)
C16 N5 Na1 . 1_656 131.1(7)
C16 N6 H6B . . 120.0
C16 N6 H6A . . 120.0
H6B N6 H6A . . 120.0
O7 C1 N1 . . 107.2(8)
O7 C1 C2 . . 106.6(8)
N1 C1 C2 . . 114.9(9)
O7 C1 H1 . . 109.3
N1 C1 H1 . . 109.3
C2 C1 H1 . . 109.3
O5 C2 C3 . . 115.8(9)
O5 C2 C1 . . 110.4(8)
C3 C2 C1 . . 100.6(10)
O5 C2 H2 . . 109.8
C3 C2 H2 . . 109.8
C1 C2 H2 . . 109.8
O6 C3 C4 . . 111.5(9)
O6 C3 C2 . . 108.1(9)
C4 C3 C2 . . 104.1(8)
O6 C3 H3 . . 111.0
C4 C3 H3 . . 111.0
C2 C3 H3 . . 111.0
O7 C4 C5 . . 108.6(8)
O7 C4 C3 . . 106.3(8)
C5 C4 C3 . . 116.3(9)
O7 C4 H4 . . 108.5
C5 C4 H4 . . 108.5
C3 C4 H4 . . 108.5
O4 C5 C4 . . 110.0(10)
O4 C5 H5A . . 109.7
C4 C5 H5A . . 109.7
O4 C5 H5B . . 109.7
C4 C5 H5B . . 109.7
H5A C5 H5B . . 108.2
O8 C6 N2 . . 120.6(9)
O8 C6 N1 . . 120.0(9)
N2 C6 N1 . . 119.4(9)
O8 C6 Na3 . . 70.3(6)
N2 C6 Na3 . . 50.3(5)
N1 C6 Na3 . . 169.1(8)
N3 C7 N2 . . 117.3(9)
N3 C7 C8 . . 121.3(10)
N2 C7 C8 . . 121.3(9)
C9 C8 C7 . . 117.1(10)
C9 C8 H8 . . 121.5
C7 C8 H8 . . 121.5
C8 C9 N1 . . 122.5(10)
C8 C9 H9 . . 118.7
N1 C9 H9 . . 118.7
O15 C10 N4 . . 106.0(7)
O15 C10 C11 . . 106.6(7)
N4 C10 C11 . . 114.8(9)
O15 C10 H10 . . 109.8
N4 C10 H10 . . 109.8
C11 C10 H10 . . 109.8
O13 C11 C10 . . 112.0(8)
O13 C11 C12 . . 114.2(8)
C10 C11 C12 . . 99.3(9)
O13 C11 H11 . . 110.3
C10 C11 H11 . . 110.3
C12 C11 H11 . . 110.3
O14 C12 C13 . . 111.2(9)
O14 C12 C11 . . 106.4(8)
C13 C12 C11 . . 104.6(8)
O14 C12 H12 . . 111.4
C13 C12 H12 . . 111.4
C11 C12 H12 . . 111.4
O15 C13 C12 . . 106.3(8)
O15 C13 C14 . . 107.2(8)
C12 C13 C14 . . 116.9(9)
O15 C13 H13 . . 108.7
C12 C13 H13 . . 108.7
C14 C13 H13 . . 108.7
O12 C14 C13 . . 109.5(9)
O12 C14 H14A . . 109.8
C13 C14 H14A . . 109.8
O12 C14 H14B . . 109.8
C13 C14 H14B . . 109.8
H14A C14 H14B . . 108.2
O16 C15 N5 . . 122.8(9)
O16 C15 N4 . . 116.9(9)
N5 C15 N4 . . 120.2(9)
N6 C16 N5 . . 117.7(9)
N6 C16 C17 . . 120.4(9)
N5 C16 C17 . . 121.8(10)
C18 C17 C16 . . 117.2(9)
C18 C17 H17 . . 121.4
C16 C17 H17 . . 121.4
C17 C18 N4 . . 121.9(10)
C17 C18 H18 . . 119.1
N4 C18 H18 . . 119.1

loop_
_geom_bond_atom_site_label_1
_geom_bond_atom_site_label_2
_geom_bond_site_symmetry_2
_geom_bond_distance
_geom_bond_publ_flag
P1 O2 . 1.494(8) ?
P1 O3 . 1.515(7) ?
P1 O1 . 1.518(7) ?
P1 O4 . 1.609(7) ?
P1 Na1 . 3.385(5) ?
P2 O9 . 1.507(7) ?
P2 O11 . 1.516(8) ?
P2 O10 . 1.521(7) ?
P2 O12 . 1.609(7) ?
Na1 O1 . 2.334(8) ?
Na1 O24 1_554 2.334(11) ?
Na1 O19 . 2.381(10) ?
Na1 O17 . 2.434(8) ?
Na1 N5 1_454 2.512(10) ?
Na1 Na4 . 3.489(6) ?
Na2 Na5 . .940(13) ?
Na2 O30 . 2.27(2) ?
Na2 O25 2_656 2.357(14) ?
Na2 O29 . 2.38(2) ?
Na2 O21 . 2.458(13) ?
Na2 O23 . 2.602(15) ?
Na2 O26 2_655 2.643(15) ?
Na2 O27 2_655 2.966(19) ?
Na3 O24 . 2.326(10) yes
Na3 O9 . 2.361(9) yes
Na3 O28 . 2.382(11) yes
Na3 N2 . 2.400(10) yes
Na3 O8 . 2.855(10) yes
Na3 C6 . 3.022(11) ?
Na4 O14 2_645 2.306(9) yes
Na4 O19 . 2.364(9) yes
Na4 O18 . 2.384(10) yes
Na4 O13 2_645 2.413(9) yes
Na4 O17 . 2.455(9) yes
Na4 O20 . 2.868(12) yes
Na5 O29 . 2.24(2) yes
Na5 O26 2_655 2.350(15) yes
Na5 O27 . 2.36(2) yes
Na5 O25 2_656 2.410(16) yes
Na5 O21 . 2.430(13) yes
Na5 O30 . 2.44(2) yes
O4 C5 . 1.422(15) ?
O5 C2 . 1.392(13) ?
O5 H5 . .8400 ?
O6 C3 . 1.407(12) ?
O6 H6 . .8400 ?
O7 C1 . 1.415(13) ?
O7 C4 . 1.457(11) ?
O8 C6 . 1.242(12) ?
O12 C14 . 1.437(13) ?
O13 C11 . 1.389(12) ?
O13 Na4 2_655 2.413(9) ?
O13 H13A . .9500 ?
O14 C12 . 1.422(11) ?
O14 Na4 2_655 2.306(9) ?
O14 H14 . .9500 ?
O15 C10 . 1.399(13) ?
O15 C13 . 1.442(11) ?
O16 C15 . 1.247(12) ?
O24 Na1 1_556 2.334(11) ?
O25 Na2 2_646 2.357(14) ?
O25 Na5 2_646 2.410(16) ?
O26 Na5 2_645 2.350(15) ?
O26 Na2 2_645 2.643(15) ?
O27 Na2 2_645 2.966(19) ?
O29 O30 . .79(2) ?
N1 C9 . 1.364(13) ?
N1 C6 . 1.388(13) ?
N1 C1 . 1.457(13) ?
N2 C6 . 1.337(14) ?
N2 C7 . 1.346(13) ?
N3 C7 . 1.300(13) ?
N3 H3B . .8800 ?
N3 H3A . .8800 ?
N4 C18 . 1.358(12) ?
N4 C15 . 1.412(12) ?
N4 C10 . 1.464(13) ?
N5 C15 . 1.316(13) ?
N5 C16 . 1.345(13) ?
N5 Na1 1_656 2.512(10) ?
N6 C16 . 1.337(13) ?
N6 H6B . .8800 ?
N6 H6A . .8800 ?
C1 C2 . 1.528(15) ?
C1 H1 . 1.0000 ?
C2 C3 . 1.521(16) ?
C2 H2 . 1.0000 ?
C3 C4 . 1.516(15) ?
C3 H3 . 1.0000 ?
C4 C5 . 1.498(15) ?
C4 H4 . 1.0000 ?
C5 H5A . .9900 ?
C5 H5B . .9900 ?
C7 C8 . 1.399(14) ?
C8 C9 . 1.333(15) ?
C8 H8 . .9500 ?
C9 H9 . .9500 ?
C10 C11 . 1.505(14) ?
C10 H10 . 1.0000 ?
C11 C12 . 1.527(15) ?
C11 H11 . 1.0000 ?
C12 C13 . 1.481(15) ?
C12 H12 . 1.0000 ?
C13 C14 . 1.516(14) ?
C13 H13 . 1.0000 ?
C14 H14A . .9900 ?
C14 H14B . .9900 ?
C16 C17 . 1.437(14) ?
C17 C18 . 1.307(15) ?
C17 H17 . .9500 ?
C18 H18 . .9500 ?

loop_
_geom_hbond_atom_site_label_D
_geom_hbond_atom_site_label_H
_geom_hbond_atom_site_label_A
_geom_hbond_site_symmetry_A
_geom_hbond_distance_DH
_geom_hbond_distance_HA
_geom_hbond_distance_DA
_geom_hbond_angle_DHA
N6 H6A O29 2_646 .8794 2.2584 3.07(2) 153.26
N6 H6A O30 2_646 .8794 2.0455 2.913(19) 168.63
N3 H3A O22 2_656 .8796 2.0299 2.890(11) 165.50
N3 H3B O9 . .8813 2.1375 2.986(10) 161.28
O5 H5 O6 . .8400 2.2418 2.678(12) 112.47
O5 H5 O23 2_545 .8400 2.4876 3.288(12) 159.58
O6 H6 O2 2_545 .8404 1.7645 2.602(11) 174.65
N6 H6B O1 1_656 .8807 2.0096 2.863(11) 162.88
O13 H13A O9 2_646 .9505 1.9532 2.651(11) 128.42
O14 H14 O11 2_656 .9502 1.8809 2.573(11) 127.61
C1 H1 O8 . 1.0005 2.3228 2.760(13) 105.27
C5 H5B O1 . .9906 2.5284 2.993(13) 108.44
C10 H10 O16 . 1.0002 2.2781 2.711(13) 104.77

loop_
_geom_torsion_atom_site_label_1
_geom_torsion_atom_site_label_2
_geom_torsion_atom_site_label_3
_geom_torsion_atom_site_label_4
_geom_torsion
_geom_torsion_publ_flag
O7 C1 N1 C6 -125.1(10) yes
C4 O7 C1 C2 -22.6(10) yes
O7 C1 C2 C3 35.2(10) yes
C1 C2 C3 C4 -34.0(10) yes
C2 C3 C4 O7 22.2(10) yes
C3 C4 O7 C1 .1(13) yes
O4 C5 C4 C3 48.9(12) yes
C5 C4 C3 O6 144.8(9) yes
P1 O4 C5 C4 -156.4(7) yes
O15 C10 N4 C15 -130.2(9) yes
C13 O15 C10 C11 -26.0(10) yes
O15 C10 C11 C12 37.0(9) yes
C10 C11 C12 C13 -34.2(9) yes
C11 C12 C13 O15 20.7(10) yes
C12 C13 O15 C10 3.0(10) yes
O12 C14 C13 C12 47.6(12) yes
C14 C13 C12 O14 146.9(9) yes
P2 O12 C14 C13 -160.1(7) yes
